data_7710985
loop_
_publ_author_name
'xu, qingdou'
'Chen, Zeng'
'Su, Shaodong'
'He, Yong'
'Liu, Yang'
'Hu, Shengmin'
'Wu, Xintao'
'Sheng, Tianlu'

_publ_section_title
;
 The investigation on electron transfer properties between metal centers
 in binuclear and trinuclear cyanido-bridged mixed valence complexes with
 cis/trans-configuration
;
_journal_name_full 'Dalton Transactions'
_journal_paper_doi 10.1039/D2DT01313D
_journal_year 2022
_chemical_formula_moiety 'C57 H53 Fe N6 P2 Ru, F6 P, C H2 Cl2, O'
_chemical_formula_sum 'C58 H55 Cl2 F6 Fe N6 O P3 Ru'
_chemical_formula_weight 1286.81
_space_group_crystal_system triclinic
_space_group_IT_number 2
_space_group_name_Hall '-P 1'
_space_group_name_H-M_alt 'P -1'
_atom_sites_solution_hydrogens geom
_audit_creation_method SHELXL-2014/7
_audit_update_record
;
2022-04-24 deposited with the CCDC.	2022-08-16 downloaded from the CCDC.
;
_cell_angle_alpha 85.9555(13)
_cell_angle_beta 79.6473(13)
_cell_angle_gamma 73.0909(16)
_cell_formula_units_Z 2
_cell_length_a 10.63212(19)
_cell_length_b 12.3333(2)
_cell_length_c 22.3815(3)
_cell_measurement_reflns_used 28573
_cell_measurement_temperature 100(2)
_cell_measurement_theta_max 60.6290
_cell_measurement_theta_min 1.8750
_cell_volume 2761.75(8)
_computing_structure_refinement 'SHELXL-2014/7 (Sheldrick, 2014)'
_diffrn_ambient_temperature 100(2)
_diffrn_measured_fraction_theta_full 0.987
_diffrn_measured_fraction_theta_max 0.964
_diffrn_measurement_device_type 'ROD, Synergy Custom system, HyPix'
_diffrn_radiation_type GaK\a
_diffrn_radiation_wavelength 1.3405
_diffrn_reflns_av_R_equivalents 0.0416
_diffrn_reflns_av_unetI/netI 0.0406
_diffrn_reflns_Laue_measured_fraction_full 0.987
_diffrn_reflns_Laue_measured_fraction_max 0.964
_diffrn_reflns_limit_h_max 13
_diffrn_reflns_limit_h_min -11
_diffrn_reflns_limit_k_max 15
_diffrn_reflns_limit_k_min -15
_diffrn_reflns_limit_l_max 28
_diffrn_reflns_limit_l_min -28
_diffrn_reflns_number 39034
_diffrn_reflns_point_group_measured_fraction_full 0.987
_diffrn_reflns_point_group_measured_fraction_max 0.964
_diffrn_reflns_theta_full 53.543
_diffrn_reflns_theta_max 60.447
_diffrn_reflns_theta_min 3.257
_exptl_absorpt_coefficient_mu 4.463
_exptl_absorpt_correction_T_max 1.00000
_exptl_absorpt_correction_T_min 0.35919
_exptl_absorpt_correction_type multi-scan
_exptl_crystal_colour 'Dark red'
_exptl_crystal_density_diffrn 1.547
_exptl_crystal_description Flaky
_exptl_crystal_F_000 1312
_exptl_crystal_size_max 0.209
_exptl_crystal_size_mid 0.201
_exptl_crystal_size_min 0.102
_refine_diff_density_max 1.251
_refine_diff_density_min -1.363
_refine_diff_density_rms 0.096
_refine_ls_extinction_coef 0.00024(8)
_refine_ls_extinction_expression Fc^*^=kFc[1+0.001xFc^2^\l^3^/sin(2\q)]^-1/4^
_refine_ls_extinction_method 'SHELXL-2014/7 (Sheldrick 2014'
_refine_ls_goodness_of_fit_ref 1.019
_refine_ls_hydrogen_treatment constr
_refine_ls_matrix_type full
_refine_ls_number_parameters 745
_refine_ls_number_reflns 12161
_refine_ls_number_restraints 32
_refine_ls_restrained_S_all 1.024
_refine_ls_R_factor_all 0.0443
_refine_ls_R_factor_gt 0.0370
_refine_ls_shift/su_max 0.002
_refine_ls_shift/su_mean 0.000
_refine_ls_structure_factor_coef Fsqd
_refine_ls_weighting_details 'w=1/[\s^2^(Fo^2^)+(0.0600P)^2^+2.5560P] where P=(Fo^2^+2Fc^2^)/3'
_refine_ls_weighting_scheme calc
_refine_ls_wR_factor_gt 0.0967
_refine_ls_wR_factor_ref 0.1005
_reflns_Friedel_coverage 0.000
_reflns_number_gt 10787
_reflns_number_total 12161
_reflns_threshold_expression 'I > 2\s(I)'
_cod_data_source_file d2dt01313d2.cif
_cod_data_source_block xqd-3_auto
_cod_original_cell_volume 2761.75(9)
_cod_database_code 7710985
_shelx_shelxl_version_number 2014/7
_shelx_space_group_comment
;
The symmetry employed for this shelxl refinement is uniquely defined
by the following loop, which should always be used as a source of
symmetry information in preference to the above space-group names.
They are only intended as comments.
;

loop_
_space_group_symop_operation_xyz
'x, y, z'
'-x, -y, -z'

loop_
_atom_site_label
_atom_site_type_symbol
_atom_site_fract_x
_atom_site_fract_y
_atom_site_fract_z
_atom_site_U_iso_or_equiv
_atom_site_adp_type
_atom_site_occupancy
_atom_site_site_symmetry_order
_atom_site_calc_flag
_atom_site_refinement_flags_posn
_atom_site_refinement_flags_adp
_atom_site_refinement_flags_occupancy
_atom_site_disorder_assembly
_atom_site_disorder_group
Ru1 Ru 0.67532(2) 0.21549(2) 0.83481(2) 0.01077(6) Uani 1 1 d . . . . .
Fe1 Fe 0.71526(3) 0.38081(3) 0.62028(2) 0.00946(8) Uani 1 1 d . . . . .
P1 P 0.71335(6) 0.21366(5) 0.59686(2) 0.01046(11) Uani 1 1 d . . . . .
P2 P 0.92931(6) 0.30509(5) 0.61432(2) 0.01125(12) Uani 1 1 d . . . . .
P3 P 0.35235(7) 0.68907(6) 0.80569(3) 0.02275(15) Uani 1 1 d D . . . .
Cl2 Cl 1.02288(8) -0.15500(8) 1.00398(4) 0.04105(19) Uani 1 1 d . . . . .
Cl1 Cl 0.94881(8) -0.18800(8) 0.88819(4) 0.04157(19) Uani 1 1 d . . . . .
F10 F 0.3034(2) 0.82059(16) 0.82494(8) 0.0407(5) Uani 1 1 d . . . . .
N6 N 0.6743(2) 0.35006(17) 0.88502(8) 0.0137(4) Uani 1 1 d . . . . .
N3 N 0.4669(2) 0.24625(17) 0.84347(8) 0.0136(4) Uani 1 1 d . . . . .
N5 N 0.6645(2) 0.14613(17) 0.92290(8) 0.0136(4) Uani 1 1 d . . . . .
N1 N 0.69431(19) 0.32979(16) 0.70407(8) 0.0126(4) Uani 1 1 d . . . . .
N4 N 0.6623(2) 0.07265(16) 0.79686(8) 0.0133(4) Uani 1 1 d . . . . .
F5 F 0.2786(3) 0.65980(19) 0.87012(9) 0.0345(6) Uani 0.823(4) 1 d . . P A 1
F1 F 0.3946(2) 0.56128(17) 0.78629(9) 0.0542(6) Uani 1 1 d . . . . .
N2 N 0.9886(2) 0.13230(19) 0.82430(10) 0.0235(5) Uani 1 1 d . . . . .
F9 F 0.4226(2) 0.72917(19) 0.74104(9) 0.0323(6) Uani 0.823(4) 1 d . . P A 1
C1 C 0.6853(2) 0.29115(19) 0.75281(10) 0.0114(4) Uani 1 1 d . . . . .
F7 F 0.2183(2) 0.71095(19) 0.77723(11) 0.0352(6) Uani 0.823(4) 1 d . . P A 1
C57 C 0.9507(2) 0.16044(19) 0.64677(10) 0.0137(4) Uani 1 1 d . . . . .
H57A H 1.0451 0.1151 0.6366 0.016 Uiso 1 1 calc R U . . .
H57B H 0.9259 0.1634 0.6916 0.016 Uiso 1 1 calc R U . . .
C42 C 1.0401(2) 0.2778(2) 0.54112(10) 0.0148(4) Uani 1 1 d . . . . .
C38 C 0.8292(3) 0.1359(2) 0.41433(11) 0.0193(5) Uani 1 1 d . . . . .
H38 H 0.9081 0.1006 0.3873 0.023 Uiso 1 1 calc R U . . .
C23 C 0.6611(2) 0.3325(2) 0.94634(10) 0.0158(5) Uani 1 1 d . . . . .
C37 C 0.8327(2) 0.1393(2) 0.47630(10) 0.0161(5) Uani 1 1 d . . . . .
H37 H 0.9142 0.1069 0.4910 0.019 Uiso 1 1 calc R U . . .
C18 C 0.6509(2) 0.2191(2) 0.96769(10) 0.0161(5) Uani 1 1 d . . . . .
C35 C 0.5983(2) 0.2358(2) 0.49350(10) 0.0159(5) Uani 1 1 d . . . . .
H35 H 0.5184 0.2694 0.5204 0.019 Uiso 1 1 calc R U . . .
C2 C 0.8744(3) 0.1658(2) 0.82683(10) 0.0155(5) Uani 1 1 d . . . . .
C56 C 0.8603(2) 0.10545(19) 0.61997(10) 0.0153(4) Uani 1 1 d . . . . .
H56A H 0.8291 0.0530 0.6506 0.018 Uiso 1 1 calc R U . . .
H56B H 0.9127 0.0606 0.5842 0.018 Uiso 1 1 calc R U . . .
C19 C 0.6360(3) 0.1842(2) 1.02834(11) 0.0219(5) Uani 1 1 d . . . . .
H19 H 0.6224 0.2369 1.0595 0.026 Uiso 1 1 calc R U . . .
C48 C 1.0150(2) 0.37566(19) 0.65573(10) 0.0146(4) Uani 1 1 d . . . . .
C5 C 0.3732(2) 0.3384(2) 0.86702(10) 0.0166(5) Uani 1 1 d . . . . .
H5 H 0.4013 0.3996 0.8780 0.020 Uiso 1 1 calc R U . . .
C17 C 0.6694(2) 0.0377(2) 0.93781(10) 0.0159(5) Uani 1 1 d . . . . .
H17 H 0.6797 -0.0129 0.9060 0.019 Uiso 1 1 calc R U . . .
F3 F 0.4820(2) 0.6806(2) 0.83367(11) 0.0461(7) Uani 0.823(4) 1 d . . P A 1
C11 C 0.5372(2) 0.0621(2) 0.80051(10) 0.0150(5) Uani 1 1 d . . . . .
C28 C 0.3449(3) 0.1971(2) 0.68463(11) 0.0199(5) Uani 1 1 d . . . . .
H28 H 0.2680 0.2459 0.7077 0.024 Uiso 1 1 calc R U . . .
C10 C 0.5183(3) -0.0365(2) 0.78187(11) 0.0190(5) Uani 1 1 d . . . . .
H10 H 0.4307 -0.0434 0.7850 0.023 Uiso 1 1 calc R U . . .
C47 C 1.0991(2) 0.4375(2) 0.62563(12) 0.0188(5) Uani 1 1 d . . . . .
H47 H 1.1204 0.4365 0.5826 0.023 Uiso 1 1 calc R U . . .
C16 C 0.6602(3) -0.0047(2) 0.99729(11) 0.0180(5) Uani 1 1 d . . . . .
C52 C 0.6721(3) 0.55471(19) 0.63165(11) 0.0175(5) Uani 1 1 d . . . . .
H52 H 0.7049 0.5893 0.6598 0.021 Uiso 1 1 calc R U . . .
C6 C 0.4281(2) 0.1591(2) 0.82637(10) 0.0157(5) Uani 1 1 d . . . . .
C29 C 0.4580(2) 0.2341(2) 0.66496(10) 0.0158(5) Uani 1 1 d . . . . .
H29 H 0.4584 0.3074 0.6752 0.019 Uiso 1 1 calc R U . . .
C54 C 0.6532(2) 0.4752(2) 0.54468(10) 0.0155(5) Uani 1 1 d . . . . .
H54 H 0.6711 0.4474 0.5046 0.019 Uiso 1 1 calc R U . . .
C24 C 0.6964(2) 0.4476(2) 0.86191(11) 0.0171(5) Uani 1 1 d . . . . .
H24 H 0.7045 0.4597 0.8192 0.020 Uiso 1 1 calc R U . . .
C41 C 0.9933(2) 0.3151(2) 0.48657(10) 0.0150(4) Uani 1 1 d . . . . .
H41 H 0.9040 0.3606 0.4874 0.018 Uiso 1 1 calc R U . . .
C55 C 0.5392(2) 0.4744(2) 0.58962(11) 0.0168(5) Uani 1 1 d . . . . .
H55 H 0.4678 0.4460 0.5847 0.020 Uiso 1 1 calc R U . . .
C15 C 0.6410(3) 0.0722(2) 1.04305(11) 0.0214(5) Uani 1 1 d . . . . .
H15 H 0.6315 0.0478 1.0844 0.026 Uiso 1 1 calc R U . . .
C36 C 0.7175(2) 0.18992(19) 0.51659(10) 0.0136(4) Uani 1 1 d . . . . .
C39 C 1.2068(3) 0.2204(2) 0.42943(11) 0.0203(5) Uani 1 1 d . . . . .
H39 H 1.2632 0.2000 0.3915 0.024 Uiso 1 1 calc R U . . .
C30 C 0.5698(2) 0.1638(2) 0.63049(10) 0.0144(4) Uani 1 1 d . . . . .
C49 C 0.9840(3) 0.3787(2) 0.71917(11) 0.0192(5) Uani 1 1 d . . . . .
H49 H 0.9264 0.3374 0.7404 0.023 Uiso 1 1 calc R U . . .
C51 C 0.5518(3) 0.5232(2) 0.64255(11) 0.0176(5) Uani 1 1 d . . . . .
H51 H 0.4898 0.5332 0.6794 0.021 Uiso 1 1 calc R U . . .
C25 C 0.7080(3) 0.5317(2) 0.89683(12) 0.0213(5) Uani 1 1 d . . . . .
C43 C 1.1728(2) 0.2124(2) 0.53849(11) 0.0186(5) Uani 1 1 d . . . . .
H43 H 1.2065 0.1873 0.5751 0.022 Uiso 1 1 calc R U . . .
C40 C 1.0772(3) 0.2859(2) 0.43090(10) 0.0186(5) Uani 1 1 d . . . . .
H40 H 1.0446 0.3114 0.3940 0.022 Uiso 1 1 calc R U . . .
C9 C 0.6267(3) -0.1243(2) 0.75883(11) 0.0213(5) Uani 1 1 d . . . . .
H9 H 0.6136 -0.1916 0.7462 0.026 Uiso 1 1 calc R U . . .
C13 C 0.7549(3) -0.1142(2) 0.75418(10) 0.0194(5) Uani 1 1 d . . . . .
C3 C 0.1988(3) 0.2590(2) 0.85847(11) 0.0201(5) Uani 1 1 d . . . . .
H3 H 0.1070 0.2628 0.8637 0.024 Uiso 1 1 calc R U . . .
C4 C 0.2370(3) 0.3495(2) 0.87625(11) 0.0192(5) Uani 1 1 d . . . . .
C27 C 0.3441(3) 0.0897(2) 0.67078(12) 0.0238(6) Uani 1 1 d . . . . .
H27 H 0.2672 0.0646 0.6844 0.029 Uiso 1 1 calc R U . . .
C7 C 0.2935(3) 0.1646(2) 0.83344(10) 0.0189(5) Uani 1 1 d . . . . .
H7 H 0.2673 0.1035 0.8210 0.023 Uiso 1 1 calc R U . . .
C53 C 0.7348(2) 0.52512(19) 0.57084(10) 0.0160(5) Uani 1 1 d . . . . .
H53 H 0.8170 0.5368 0.5512 0.019 Uiso 1 1 calc R U . . .
C12 C 0.7665(3) -0.0127(2) 0.77372(10) 0.0161(5) Uani 1 1 d . . . . .
H12 H 0.8533 -0.0038 0.7704 0.019 Uiso 1 1 calc R U . . .
C50 C 1.0373(3) 0.4421(2) 0.75107(12) 0.0241(5) Uani 1 1 d . . . . .
H50 H 1.0156 0.4439 0.7941 0.029 Uiso 1 1 calc R U . . .
C34 C 0.5955(3) 0.2326(2) 0.43192(11) 0.0187(5) Uani 1 1 d . . . . .
H34 H 0.5142 0.2641 0.4169 0.022 Uiso 1 1 calc R U . . .
C44 C 1.2556(3) 0.1839(2) 0.48330(12) 0.0212(5) Uani 1 1 d . . . . .
H44 H 1.3455 0.1396 0.4822 0.025 Uiso 1 1 calc R U . . .
C33 C 0.7115(3) 0.1837(2) 0.39229(11) 0.0200(5) Uani 1 1 d . . . . .
H33 H 0.7100 0.1829 0.3500 0.024 Uiso 1 1 calc R U . . .
C22 C 0.6665(3) 0.4148(2) 0.98445(11) 0.0226(5) Uani 1 1 d . . . . .
H22 H 0.6538 0.4030 1.0272 0.027 Uiso 1 1 calc R U . . .
C21 C 0.6906(3) 0.5141(2) 0.95942(12) 0.0256(6) Uani 1 1 d . . . . .
H21 H 0.6953 0.5705 0.9851 0.031 Uiso 1 1 calc R U . . .
C32 C 0.4563(3) 0.0189(2) 0.63688(13) 0.0265(6) Uani 1 1 d . . . . .
H32 H 0.4563 -0.0551 0.6275 0.032 Uiso 1 1 calc R U . . .
C46 C 1.1523(3) 0.5010(2) 0.65834(13) 0.0247(6) Uani 1 1 d . . . . .
H46 H 1.2095 0.5429 0.6375 0.030 Uiso 1 1 calc R U . . .
C31 C 0.5683(3) 0.0553(2) 0.61663(12) 0.0211(5) Uani 1 1 d . . . . .
H31 H 0.6445 0.0065 0.5932 0.025 Uiso 1 1 calc R U . . .
C45 C 1.1214(3) 0.5028(2) 0.72114(13) 0.0264(6) Uani 1 1 d . . . . .
H45 H 1.1578 0.5454 0.7435 0.032 Uiso 1 1 calc R U . . .
C20 C 0.6702(3) -0.1282(2) 1.00951(11) 0.0227(5) Uani 1 1 d . . . . .
H20A H 0.6506 -0.1600 0.9745 0.034 Uiso 1 1 calc R U . . .
H20B H 0.6059 -0.1363 1.0457 0.034 Uiso 1 1 calc R U . . .
H20C H 0.7606 -0.1689 1.0163 0.034 Uiso 1 1 calc R U . . .
C26 C 0.7407(3) 0.6355(2) 0.86777(14) 0.0327(7) Uani 1 1 d . . . . .
H26A H 0.7485 0.6324 0.8236 0.049 Uiso 1 1 calc R U . . .
H26B H 0.8254 0.6390 0.8778 0.049 Uiso 1 1 calc R U . . .
H26C H 0.6698 0.7031 0.8829 0.049 Uiso 1 1 calc R U . . .
C8 C 0.1372(3) 0.4535(3) 0.90387(14) 0.0299(6) Uani 1 1 d . . . . .
H8A H 0.1706 0.4780 0.9371 0.045 Uiso 1 1 calc R U . . .
H8B H 0.0527 0.4366 0.9197 0.045 Uiso 1 1 calc R U . . .
H8C H 0.1229 0.5141 0.8729 0.045 Uiso 1 1 calc R U . . .
C14 C 0.8767(3) -0.2059(2) 0.73006(12) 0.0258(6) Uani 1 1 d . . . . .
H14A H 0.9324 -0.2311 0.7617 0.039 Uiso 1 1 calc R U . . .
H14B H 0.9272 -0.1768 0.6947 0.039 Uiso 1 1 calc R U . . .
H14C H 0.8505 -0.2699 0.7179 0.039 Uiso 1 1 calc R U . . .
C58 C 1.0301(3) -0.1145(3) 0.92583(14) 0.0368(7) Uani 1 1 d . . . . .
H58A H 0.9877 -0.0320 0.9223 0.044 Uiso 1 1 calc R U . . .
H58B H 1.1245 -0.1303 0.9060 0.044 Uiso 1 1 calc R U . . .
O1 O 1.1070(2) -0.04614(18) 0.73642(9) 0.0324(5) Uani 1 1 d . . . . .
F4 F 0.3915(12) 0.6200(9) 0.8673(3) 0.052(4) Uani 0.177(4) 1 d D U P A 2
F2 F 0.5044(8) 0.6529(10) 0.7798(5) 0.065(5) Uani 0.177(4) 1 d D U P A 2
F8 F 0.3186(13) 0.7151(12) 0.7419(4) 0.077(6) Uani 0.177(4) 1 d D U P A 2
F6 F 0.2059(8) 0.6882(13) 0.8313(6) 0.083(6) Uani 0.177(4) 1 d D U P A 2

loop_
_atom_site_aniso_label
_atom_site_aniso_U_11
_atom_site_aniso_U_22
_atom_site_aniso_U_33
_atom_site_aniso_U_23
_atom_site_aniso_U_13
_atom_site_aniso_U_12
Ru1 0.01707(10) 0.01028(10) 0.00683(9) 0.00133(6) -0.00404(6) -0.00588(7)
Fe1 0.01560(17) 0.00617(16) 0.00677(15) 0.00051(11) -0.00364(12) -0.00244(13)
P1 0.0160(3) 0.0074(3) 0.0086(2) -0.00034(19) -0.0038(2) -0.0030(2)
P2 0.0161(3) 0.0101(3) 0.0083(2) 0.00023(19) -0.0040(2) -0.0038(2)
P3 0.0283(4) 0.0283(4) 0.0126(3) -0.0029(2) -0.0055(2) -0.0076(3)
Cl2 0.0351(4) 0.0558(5) 0.0328(4) 0.0043(3) -0.0079(3) -0.0135(4)
Cl1 0.0399(4) 0.0462(5) 0.0383(4) -0.0157(3) -0.0045(3) -0.0094(4)
F10 0.0595(12) 0.0397(11) 0.0303(9) -0.0092(8) 0.0001(8) -0.0281(10)
N6 0.0186(10) 0.0131(9) 0.0116(9) -0.0011(7) -0.0057(7) -0.0058(8)
N3 0.0216(10) 0.0151(10) 0.0069(8) 0.0027(7) -0.0051(7) -0.0086(8)
N5 0.0199(10) 0.0134(10) 0.0089(8) 0.0027(7) -0.0053(7) -0.0059(8)
N1 0.0169(10) 0.0106(9) 0.0118(9) -0.0008(7) -0.0042(7) -0.0047(8)
N4 0.0219(10) 0.0119(9) 0.0076(8) 0.0012(7) -0.0037(7) -0.0070(8)
F5 0.0582(17) 0.0297(12) 0.0169(10) -0.0008(8) 0.0025(9) -0.0197(12)
F1 0.0847(17) 0.0266(10) 0.0314(10) -0.0021(8) 0.0032(10) 0.0079(10)
N2 0.0216(12) 0.0225(12) 0.0279(11) -0.0032(9) -0.0074(9) -0.0061(9)
F9 0.0462(14) 0.0340(12) 0.0175(10) -0.0017(8) 0.0012(9) -0.0160(11)
C1 0.0149(11) 0.0096(10) 0.0114(10) -0.0002(8) -0.0042(8) -0.0049(9)
F7 0.0411(13) 0.0378(13) 0.0368(13) 0.0003(10) -0.0199(11) -0.0193(10)
C57 0.0168(11) 0.0105(11) 0.0138(10) 0.0012(8) -0.0051(8) -0.0026(9)
C42 0.0210(12) 0.0125(11) 0.0120(10) -0.0017(8) -0.0018(9) -0.0067(9)
C38 0.0268(13) 0.0184(12) 0.0128(11) -0.0041(9) 0.0011(9) -0.0085(11)
C23 0.0234(12) 0.0165(12) 0.0104(10) -0.0004(8) -0.0060(9) -0.0079(10)
C37 0.0222(12) 0.0132(11) 0.0135(10) -0.0012(8) -0.0046(9) -0.0048(10)
C18 0.0231(12) 0.0173(12) 0.0106(10) 0.0003(8) -0.0072(9) -0.0073(10)
C35 0.0194(12) 0.0137(11) 0.0148(11) -0.0024(8) -0.0063(9) -0.0022(9)
C2 0.0263(13) 0.0113(11) 0.0115(10) 0.0000(8) -0.0048(9) -0.0084(10)
C56 0.0225(12) 0.0106(11) 0.0136(10) 0.0008(8) -0.0072(9) -0.0037(9)
C19 0.0334(15) 0.0245(13) 0.0110(11) -0.0007(9) -0.0054(10) -0.0119(12)
C48 0.0163(11) 0.0107(11) 0.0172(11) -0.0015(8) -0.0074(9) -0.0014(9)
C5 0.0224(12) 0.0176(12) 0.0121(10) 0.0006(9) -0.0061(9) -0.0076(10)
C17 0.0219(12) 0.0146(11) 0.0122(10) 0.0012(8) -0.0054(9) -0.0057(10)
F3 0.0362(13) 0.0630(18) 0.0385(14) 0.0018(12) -0.0196(10) -0.0056(12)
C11 0.0246(12) 0.0142(11) 0.0088(10) 0.0032(8) -0.0064(9) -0.0084(10)
C28 0.0187(12) 0.0241(13) 0.0152(11) 0.0046(9) -0.0056(9) -0.0030(10)
C10 0.0279(13) 0.0178(12) 0.0160(11) 0.0020(9) -0.0073(10) -0.0121(11)
C47 0.0208(12) 0.0142(11) 0.0223(12) 0.0010(9) -0.0077(10) -0.0042(10)
C16 0.0220(12) 0.0186(12) 0.0151(11) 0.0055(9) -0.0059(9) -0.0080(10)
C52 0.0308(14) 0.0071(10) 0.0154(11) 0.0005(8) -0.0074(9) -0.0046(10)
C6 0.0251(13) 0.0170(12) 0.0081(10) 0.0034(8) -0.0047(9) -0.0104(10)
C29 0.0207(12) 0.0151(11) 0.0120(10) 0.0021(8) -0.0051(9) -0.0049(10)
C54 0.0240(12) 0.0112(11) 0.0107(10) 0.0026(8) -0.0067(9) -0.0020(9)
C24 0.0248(13) 0.0112(11) 0.0166(11) 0.0009(9) -0.0061(9) -0.0060(10)
C41 0.0196(12) 0.0110(11) 0.0140(10) 0.0001(8) -0.0022(9) -0.0042(9)
C55 0.0191(12) 0.0125(11) 0.0183(11) 0.0039(9) -0.0081(9) -0.0017(9)
C15 0.0314(14) 0.0246(13) 0.0106(10) 0.0047(9) -0.0069(10) -0.0108(11)
C36 0.0207(12) 0.0092(10) 0.0128(10) 0.0007(8) -0.0045(9) -0.0064(9)
C39 0.0281(13) 0.0139(12) 0.0161(11) -0.0021(9) 0.0033(10) -0.0054(10)
C30 0.0212(12) 0.0124(11) 0.0111(10) 0.0007(8) -0.0044(8) -0.0065(9)
C49 0.0221(12) 0.0213(13) 0.0160(11) -0.0034(9) -0.0065(9) -0.0063(10)
C51 0.0226(12) 0.0085(11) 0.0152(11) 0.0018(8) -0.0016(9) 0.0042(9)
C25 0.0287(14) 0.0133(12) 0.0240(13) -0.0006(9) -0.0097(10) -0.0060(10)
C43 0.0191(12) 0.0193(12) 0.0166(11) -0.0016(9) -0.0045(9) -0.0028(10)
C40 0.0287(13) 0.0153(12) 0.0109(10) -0.0003(8) -0.0015(9) -0.0058(10)
C9 0.0360(15) 0.0169(12) 0.0151(11) 0.0008(9) -0.0064(10) -0.0126(11)
C13 0.0334(14) 0.0153(12) 0.0104(10) 0.0008(9) -0.0046(9) -0.0078(11)
C3 0.0210(12) 0.0284(14) 0.0145(11) 0.0031(10) -0.0062(9) -0.0115(11)
C4 0.0214(12) 0.0223(13) 0.0139(11) -0.0005(9) -0.0049(9) -0.0051(10)
C27 0.0272(14) 0.0303(15) 0.0211(12) 0.0102(11) -0.0110(10) -0.0174(12)
C7 0.0272(13) 0.0221(13) 0.0130(11) 0.0036(9) -0.0089(9) -0.0135(11)
C53 0.0229(12) 0.0093(10) 0.0155(11) 0.0041(8) -0.0035(9) -0.0049(9)
C12 0.0263(13) 0.0155(11) 0.0074(10) -0.0001(8) -0.0029(9) -0.0073(10)
C50 0.0285(14) 0.0236(14) 0.0209(12) -0.0095(10) -0.0099(10) -0.0030(11)
C34 0.0277(13) 0.0133(11) 0.0171(11) 0.0003(9) -0.0125(10) -0.0038(10)
C44 0.0204(13) 0.0158(12) 0.0246(13) -0.0023(10) -0.0009(10) -0.0023(10)
C33 0.0355(14) 0.0172(12) 0.0108(10) 0.0000(9) -0.0069(10) -0.0112(11)
C22 0.0367(15) 0.0203(13) 0.0143(11) -0.0015(9) -0.0093(10) -0.0099(11)
C21 0.0410(16) 0.0175(13) 0.0237(13) -0.0043(10) -0.0163(12) -0.0090(12)
C32 0.0379(16) 0.0198(13) 0.0282(14) 0.0023(10) -0.0089(12) -0.0167(12)
C46 0.0261(14) 0.0152(12) 0.0365(15) -0.0014(10) -0.0103(11) -0.0082(11)
C31 0.0274(14) 0.0142(12) 0.0232(12) -0.0030(9) -0.0030(10) -0.0082(11)
C45 0.0265(14) 0.0173(13) 0.0388(15) -0.0091(11) -0.0159(12) -0.0033(11)
C20 0.0322(14) 0.0192(13) 0.0178(12) 0.0068(10) -0.0075(10) -0.0089(11)
C26 0.0532(19) 0.0177(13) 0.0353(16) 0.0033(11) -0.0169(14) -0.0177(14)
C8 0.0221(14) 0.0333(16) 0.0328(15) -0.0134(12) -0.0037(11) -0.0028(12)
C14 0.0377(16) 0.0192(13) 0.0196(12) -0.0068(10) -0.0008(11) -0.0076(12)
C58 0.0411(18) 0.0421(19) 0.0299(15) -0.0044(13) -0.0058(13) -0.0149(15)
O1 0.0371(12) 0.0280(11) 0.0260(10) 0.0018(8) 0.0019(8) -0.0045(9)
F4 0.098(11) 0.043(6) 0.012(4) -0.004(4) -0.021(5) -0.006(7)
F2 0.067(8) 0.057(8) 0.081(9) -0.030(7) 0.028(7) -0.051(7)
F8 0.125(14) 0.052(8) 0.033(6) 0.004(6) -0.039(8) 0.021(8)
F6 0.053(8) 0.088(11) 0.106(13) -0.054(9) -0.013(8) -0.006(7)

loop_
_atom_type_symbol
_atom_type_description
_atom_type_scat_dispersion_real
_atom_type_scat_dispersion_imag
_atom_type_scat_source
C C 0.0137 0.0067 'International Tables Vol C Tables 4.2.6.8 and 6.1.1.4'
H H 0.0000 0.0000 'International Tables Vol C Tables 4.2.6.8 and 6.1.1.4'
Cl Cl 0.3281 0.5435 'International Tables Vol C Tables 4.2.6.8 and 6.1.1.4'
F F 0.0583 0.0400 'International Tables Vol C Tables 4.2.6.8 and 6.1.1.4'
Fe Fe -0.2673 2.5550 'International Tables Vol C Tables 4.2.6.8 and 6.1.1.4'
N N 0.0241 0.0134 'International Tables Vol C Tables 4.2.6.8 and 6.1.1.4'
O O 0.0389 0.0241 'International Tables Vol C Tables 4.2.6.8 and 6.1.1.4'
P P 0.2543 0.3332 'International Tables Vol C Tables 4.2.6.8 and 6.1.1.4'
Ru Ru -0.0760 2.5955 'International Tables Vol C Tables 4.2.6.8 and 6.1.1.4'

loop_
_geom_angle_atom_site_label_1
_geom_angle_atom_site_label_2
_geom_angle_atom_site_label_3
_geom_angle
_geom_angle_site_symmetry_1
_geom_angle_site_symmetry_3
_geom_angle_publ_flag
C1 Ru1 C2 91.40(9) . . ?
C1 Ru1 N4 89.86(8) . . ?
C2 Ru1 N4 95.28(9) . . ?
C1 Ru1 N6 98.11(8) . . ?
C2 Ru1 N6 88.05(9) . . ?
N4 Ru1 N6 171.29(7) . . ?
C1 Ru1 N5 176.35(8) . . ?
C2 Ru1 N5 88.60(8) . . ?
N4 Ru1 N5 93.78(7) . . ?
N6 Ru1 N5 78.24(8) . . ?
C1 Ru1 N3 91.75(8) . . ?
C2 Ru1 N3 172.85(8) . . ?
N4 Ru1 N3 78.32(8) . . ?
N6 Ru1 N3 97.85(8) . . ?
N5 Ru1 N3 88.66(7) . . ?
N1 Fe1 C53 138.52(9) . . ?
N1 Fe1 C54 154.93(9) . . ?
C53 Fe1 C54 40.01(9) . . ?
N1 Fe1 C52 100.28(9) . . ?
C53 Fe1 C52 40.15(9) . . ?
C54 Fe1 C52 67.23(9) . . ?
N1 Fe1 C51 89.64(9) . . ?
C53 Fe1 C51 66.83(9) . . ?
C54 Fe1 C51 66.72(9) . . ?
C52 Fe1 C51 39.68(10) . . ?
N1 Fe1 C55 115.59(9) . . ?
C53 Fe1 C55 67.02(9) . . ?
C54 Fe1 C55 40.06(9) . . ?
C52 Fe1 C55 66.71(10) . . ?
C51 Fe1 C55 39.29(9) . . ?
N1 Fe1 P1 86.98(6) . . ?
C53 Fe1 P1 134.49(7) . . ?
C54 Fe1 P1 100.73(7) . . ?
C52 Fe1 P1 164.65(7) . . ?
C51 Fe1 P1 127.85(7) . . ?
C55 Fe1 P1 97.97(7) . . ?
N1 Fe1 P2 88.24(6) . . ?
C53 Fe1 P2 94.08(7) . . ?
C54 Fe1 P2 116.02(7) . . ?
C52 Fe1 P2 108.78(7) . . ?
C51 Fe1 P2 147.14(7) . . ?
C55 Fe1 P2 156.07(7) . . ?
P1 Fe1 P2 84.78(2) . . ?
C30 P1 C36 99.56(10) . . ?
C30 P1 C56 105.09(11) . . ?
C36 P1 C56 106.38(11) . . ?
C30 P1 Fe1 118.24(8) . . ?
C36 P1 Fe1 116.85(7) . . ?
C56 P1 Fe1 109.44(7) . . ?
C48 P2 C42 102.54(11) . . ?
C48 P2 C57 107.33(10) . . ?
C42 P2 C57 101.63(11) . . ?
C48 P2 Fe1 116.20(8) . . ?
C42 P2 Fe1 121.60(8) . . ?
C57 P2 Fe1 105.98(8) . . ?
F8 P3 F2 91.1(5) . . ?
F8 P3 F6 90.7(5) . . ?
F2 P3 F6 163.6(7) . . ?
F8 P3 F1 84.7(6) . . ?
F2 P3 F1 71.3(4) . . ?
F6 P3 F1 92.6(6) . . ?
F1 P3 F5 91.58(11) . . ?
F1 P3 F3 95.90(14) . . ?
F5 P3 F3 90.44(13) . . ?
F1 P3 F7 89.50(13) . . ?
F5 P3 F7 91.03(13) . . ?
F3 P3 F7 174.37(14) . . ?
F8 P3 F10 94.0(5) . . ?
F2 P3 F10 110.6(4) . . ?
F6 P3 F10 85.5(6) . . ?
F1 P3 F10 177.78(13) . . ?
F5 P3 F10 88.06(11) . . ?
F3 P3 F10 86.29(13) . . ?
F7 P3 F10 88.32(12) . . ?
F1 P3 F9 92.75(11) . . ?
F5 P3 F9 175.60(13) . . ?
F3 P3 F9 89.87(13) . . ?
F7 P3 F9 88.25(13) . . ?
F10 P3 F9 87.58(10) . . ?
F8 P3 F4 161.3(7) . . ?
F2 P3 F4 86.6(5) . . ?
F6 P3 F4 86.5(5) . . ?
F1 P3 F4 76.9(4) . . ?
F10 P3 F4 104.2(4) . . ?
C24 N6 C23 118.5(2) . . ?
C24 N6 Ru1 125.37(16) . . ?
C23 N6 Ru1 115.92(15) . . ?
C5 N3 C6 118.8(2) . . ?
C5 N3 Ru1 126.46(15) . . ?
C6 N3 Ru1 114.57(16) . . ?
C17 N5 C18 118.90(19) . . ?
C17 N5 Ru1 125.55(16) . . ?
C18 N5 Ru1 115.55(15) . . ?
C1 N1 Fe1 174.99(19) . . ?
C12 N4 C11 118.6(2) . . ?
C12 N4 Ru1 125.13(16) . . ?
C11 N4 Ru1 116.00(16) . . ?
N1 C1 Ru1 176.6(2) . . ?
C56 C57 P2 108.40(15) . . ?
C41 C42 C43 118.4(2) . . ?
C41 C42 P2 121.33(19) . . ?
C43 C42 P2 120.10(18) . . ?
C33 C38 C37 120.3(2) . . ?
N6 C23 C22 121.0(2) . . ?
N6 C23 C18 115.2(2) . . ?
C22 C23 C18 123.6(2) . . ?
C36 C37 C38 120.5(2) . . ?
N5 C18 C19 120.8(2) . . ?
N5 C18 C23 114.70(19) . . ?
C19 C18 C23 124.4(2) . . ?
C34 C35 C36 120.9(2) . . ?
N2 C2 Ru1 176.4(2) . . ?
C57 C56 P1 111.79(16) . . ?
C15 C19 C18 119.6(2) . . ?
C47 C48 C49 118.9(2) . . ?
C47 C48 P2 121.54(18) . . ?
C49 C48 P2 119.15(18) . . ?
N3 C5 C4 123.7(2) . . ?
N5 C17 C16 123.7(2) . . ?
N4 C11 C10 120.5(2) . . ?
N4 C11 C6 115.5(2) . . ?
C10 C11 C6 123.9(2) . . ?
C27 C28 C29 120.4(2) . . ?
C9 C10 C11 120.2(2) . . ?
C48 C47 C46 120.5(2) . . ?
C15 C16 C17 116.8(2) . . ?
C15 C16 C20 123.3(2) . . ?
C17 C16 C20 119.9(2) . . ?
C51 C52 C53 107.6(2) . . ?
C51 C52 Fe1 70.63(13) . . ?
C53 C52 Fe1 69.50(13) . . ?
N3 C6 C7 120.8(2) . . ?
N3 C6 C11 115.2(2) . . ?
C7 C6 C11 124.0(2) . . ?
C30 C29 C28 120.1(2) . . ?
C53 C54 C55 107.6(2) . . ?
C53 C54 Fe1 69.63(12) . . ?
C55 C54 Fe1 70.58(13) . . ?
N6 C24 C25 123.8(2) . . ?
C40 C41 C42 120.4(2) . . ?
C51 C55 C54 107.9(2) . . ?
C51 C55 Fe1 70.27(14) . . ?
C54 C55 Fe1 69.36(13) . . ?
C19 C15 C16 120.1(2) . . ?
C37 C36 C35 118.4(2) . . ?
C37 C36 P1 124.35(18) . . ?
C35 C36 P1 116.98(18) . . ?
C40 C39 C44 120.2(2) . . ?
C29 C30 C31 119.2(2) . . ?
C29 C30 P1 121.66(17) . . ?
C31 C30 P1 118.87(19) . . ?
C50 C49 C48 120.0(2) . . ?
C55 C51 C52 108.8(2) . . ?
C55 C51 Fe1 70.44(14) . . ?
C52 C51 Fe1 69.69(14) . . ?
C24 C25 C21 117.1(2) . . ?
C24 C25 C26 121.0(2) . . ?
C21 C25 C26 121.8(2) . . ?
C44 C43 C42 121.0(2) . . ?
C39 C40 C41 120.1(2) . . ?
C10 C9 C13 119.9(2) . . ?
C9 C13 C12 116.9(2) . . ?
C9 C13 C14 122.8(2) . . ?
C12 C13 C14 120.3(2) . . ?
C7 C3 C4 120.3(2) . . ?
C5 C4 C3 116.7(2) . . ?
C5 C4 C8 121.2(2) . . ?
C3 C4 C8 122.0(2) . . ?
C28 C27 C32 119.6(2) . . ?
C3 C7 C6 119.6(2) . . ?
C54 C53 C52 108.2(2) . . ?
C54 C53 Fe1 70.36(13) . . ?
C52 C53 Fe1 70.35(13) . . ?
N4 C12 C13 123.8(2) . . ?
C45 C50 C49 121.0(2) . . ?
C33 C34 C35 120.0(2) . . ?
C43 C44 C39 119.8(2) . . ?
C38 C33 C34 119.9(2) . . ?
C21 C22 C23 119.4(2) . . ?
C22 C21 C25 120.2(2) . . ?
C31 C32 C27 120.4(2) . . ?
C45 C46 C47 120.0(2) . . ?
C32 C31 C30 120.3(3) . . ?
C50 C45 C46 119.6(2) . . ?
Cl1 C58 Cl2 111.54(18) . . ?

loop_
_geom_bond_atom_site_label_1
_geom_bond_atom_site_label_2
_geom_bond_distance
_geom_bond_site_symmetry_2
_geom_bond_publ_flag
Ru1 C1 1.999(2) . ?
Ru1 C2 2.003(3) . ?
Ru1 N4 2.0589(19) . ?
Ru1 N6 2.0655(19) . ?
Ru1 N5 2.0904(18) . ?
Ru1 N3 2.112(2) . ?
Fe1 N1 1.9306(19) . ?
Fe1 C53 2.071(2) . ?
Fe1 C54 2.081(2) . ?
Fe1 C52 2.083(2) . ?
Fe1 C51 2.095(2) . ?
Fe1 C55 2.097(2) . ?
Fe1 P1 2.1693(6) . ?
Fe1 P2 2.1775(7) . ?
P1 C30 1.828(2) . ?
P1 C36 1.831(2) . ?
P1 C56 1.863(2) . ?
P2 C48 1.823(2) . ?
P2 C42 1.827(2) . ?
P2 C57 1.845(2) . ?
P3 F8 1.524(7) . ?
P3 F2 1.558(7) . ?
P3 F6 1.563(8) . ?
P3 F1 1.578(2) . ?
P3 F5 1.584(2) . ?
P3 F3 1.587(2) . ?
P3 F7 1.608(2) . ?
P3 F10 1.617(2) . ?
P3 F9 1.619(2) . ?
P3 F4 1.623(7) . ?
Cl2 C58 1.779(3) . ?
Cl1 C58 1.762(3) . ?
N6 C24 1.342(3) . ?
N6 C23 1.363(3) . ?
N3 C5 1.341(3) . ?
N3 C6 1.358(3) . ?
N5 C17 1.344(3) . ?
N5 C18 1.355(3) . ?
N1 C1 1.158(3) . ?
N4 C12 1.340(3) . ?
N4 C11 1.361(3) . ?
N2 C2 1.155(3) . ?
C57 C56 1.546(3) . ?
C42 C41 1.399(3) . ?
C42 C43 1.399(4) . ?
C38 C33 1.382(4) . ?
C38 C37 1.398(3) . ?
C23 C22 1.391(3) . ?
C23 C18 1.473(3) . ?
C37 C36 1.393(3) . ?
C18 C19 1.390(3) . ?
C35 C34 1.387(3) . ?
C35 C36 1.404(3) . ?
C19 C15 1.385(4) . ?
C48 C47 1.394(3) . ?
C48 C49 1.399(3) . ?
C5 C4 1.393(3) . ?
C17 C16 1.393(3) . ?
C11 C10 1.392(3) . ?
C11 C6 1.470(4) . ?
C28 C27 1.385(4) . ?
C28 C29 1.395(3) . ?
C10 C9 1.380(4) . ?
C47 C46 1.399(3) . ?
C16 C15 1.393(4) . ?
C16 C20 1.505(3) . ?
C52 C51 1.418(4) . ?
C52 C53 1.426(3) . ?
C6 C7 1.393(3) . ?
C29 C30 1.387(3) . ?
C54 C53 1.420(3) . ?
C54 C55 1.431(3) . ?
C24 C25 1.388(3) . ?
C41 C40 1.398(3) . ?
C55 C51 1.409(3) . ?
C39 C40 1.376(4) . ?
C39 C44 1.392(4) . ?
C30 C31 1.400(3) . ?
C49 C50 1.387(3) . ?
C25 C21 1.390(4) . ?
C25 C26 1.498(4) . ?
C43 C44 1.384(3) . ?
C9 C13 1.390(4) . ?
C13 C12 1.399(3) . ?
C13 C14 1.493(4) . ?
C3 C7 1.375(4) . ?
C3 C4 1.397(3) . ?
C4 C8 1.496(4) . ?
C27 C32 1.387(4) . ?
C50 C45 1.383(4) . ?
C34 C33 1.386(4) . ?
C22 C21 1.383(4) . ?
C32 C31 1.383(4) . ?
C46 C45 1.385(4) . ?
